data_7201583
loop_
_publ_author_name
'Thu\'ery, Pierre'

_publ_section_title
;
 Novel two-dimensional uranyl--organic assemblages in the citrate and
 d(--)-citramalate families
;
_journal_issue 1
_journal_name_full CrystEngComm
_journal_page_first 79
_journal_paper_doi 10.1039/b711273d
_journal_volume 10
_journal_year 2008
_chemical_absolute_configuration ad
_chemical_formula_sum 'C5 H6 O7 U'
_chemical_formula_weight 416.13
_space_group_IT_number 4
_symmetry_cell_setting monoclinic
_symmetry_space_group_name_Hall 'P 2yb'
_symmetry_space_group_name_H-M 'P 1 21 1'
_atom_sites_solution_hydrogens geom
_atom_sites_solution_primary direct
_atom_sites_solution_secondary difmap
_audit_creation_method SHELXL-97
_cell_angle_alpha 90.00
_cell_angle_beta 106.181(8)
_cell_angle_gamma 90.00
_cell_formula_units_Z 4
_cell_length_a 8.3067(9)
_cell_length_b 9.7312(12)
_cell_length_c 10.7272(13)
_cell_measurement_reflns_used 24997
_cell_measurement_temperature 100(2)
_cell_measurement_theta_max 25.68
_cell_measurement_theta_min 2.55
_cell_volume 832.77(17)
_computing_cell_refinement 'HKL2000 (Otwinowski & Minor, 1997)'
_computing_data_collection 'COLLECT (Hooft, 1998)'
_computing_data_reduction 'HKL2000 (Otwinowski & Minor, 1997)'
_computing_molecular_graphics 'SHELXTL (Sheldrick, 1999)'
_computing_publication_material 'SHELXTL (Sheldrick, 1999); PLATON (Spek, 2003)'
_computing_structure_refinement 'SHELXL-97 (Sheldrick, 1997)'
_computing_structure_solution 'SHELXS-97 (Sheldrick, 1997)'
_diffrn_ambient_temperature 100(2)
_diffrn_measured_fraction_theta_full 0.999
_diffrn_measured_fraction_theta_max 0.999
_diffrn_measurement_device_type 'Nonius Kappa-CCD area-detector diffractometer'
_diffrn_measurement_method 'two \f and four \w scans with 2\% steps'
_diffrn_radiation_monochromator graphite
_diffrn_radiation_source 'fine-focus sealed tube'
_diffrn_radiation_type MoK\a
_diffrn_radiation_wavelength 0.71073
_diffrn_reflns_av_R_equivalents 0.0785
_diffrn_reflns_av_sigmaI/netI 0.0332
_diffrn_reflns_limit_h_max 10
_diffrn_reflns_limit_h_min -10
_diffrn_reflns_limit_k_max 11
_diffrn_reflns_limit_k_min -11
_diffrn_reflns_limit_l_max 13
_diffrn_reflns_limit_l_min -13
_diffrn_reflns_number 24997
_diffrn_reflns_theta_full 25.68
_diffrn_reflns_theta_max 25.68
_diffrn_reflns_theta_min 2.55
_diffrn_standards_decay_% 0
_diffrn_standards_interval_time 0
_diffrn_standards_number 0
_exptl_absorpt_coefficient_mu 19.496
_exptl_absorpt_correction_T_max 0.557
_exptl_absorpt_correction_T_min 0.350
_exptl_absorpt_correction_type multi-scan
_exptl_absorpt_process_details 'SCALEPACK (Otwinowski & Minor, 1997)'
_exptl_crystal_colour 'translucent light yellow'
_exptl_crystal_density_diffrn 3.319
_exptl_crystal_density_method 'not measured'
_exptl_crystal_description irregular
_exptl_crystal_F_000 736
_exptl_crystal_size_max 0.06
_exptl_crystal_size_mid 0.05
_exptl_crystal_size_min 0.03
_refine_diff_density_max 1.645
_refine_diff_density_min -1.846
_refine_diff_density_rms 0.180
_refine_ls_abs_structure_details 'Flack H D (1983), Acta Cryst. A39, 876-881'
_refine_ls_abs_structure_Flack -0.002(19)
_refine_ls_extinction_method none
_refine_ls_goodness_of_fit_ref 1.025
_refine_ls_hydrogen_treatment constr
_refine_ls_matrix_type full
_refine_ls_number_parameters 238
_refine_ls_number_reflns 3159
_refine_ls_number_restraints 1
_refine_ls_restrained_S_all 1.025
_refine_ls_R_factor_all 0.0384
_refine_ls_R_factor_gt 0.0342
_refine_ls_shift/su_max 0.001
_refine_ls_shift/su_mean 0.000
_refine_ls_structure_factor_coef Fsqd
_refine_ls_weighting_details 'calc w=1/[\s^2^(Fo^2^)+(0.0524P)^2^+2.7900P] where P=(Fo^2^+2Fc^2^)/3'
_refine_ls_weighting_scheme calc
_refine_ls_wR_factor_gt 0.0815
_refine_ls_wR_factor_ref 0.0837
_reflns_number_gt 2971
_reflns_number_total 3159
_reflns_threshold_expression >2sigma(I)
_cod_data_source_file b711273d.txt
_cod_data_source_block 1
_cod_original_sg_symbol_H-M 'P 21'
_cod_database_code 7201583

loop_
_symmetry_equiv_pos_as_xyz
'x, y, z'
'-x, y+1/2, -z'

loop_
_atom_site_label
_atom_site_type_symbol
_atom_site_fract_x
_atom_site_fract_y
_atom_site_fract_z
_atom_site_U_iso_or_equiv
_atom_site_adp_type
_atom_site_occupancy
_atom_site_symmetry_multiplicity
_atom_site_calc_flag
_atom_site_refinement_flags
_atom_site_disorder_assembly
_atom_site_disorder_group
U1 U 0.23161(6) 0.50884(5) 0.58806(6) 0.03918(14) Uani 1 1 d . . .
U2 U 0.78779(6) 0.24982(5) 0.88299(6) 0.03958(14) Uani 1 1 d . . .
O1 O 0.2655(9) 0.5211(16) 0.4337(8) 0.046(2) Uani 1 1 d . . .
O2 O 0.1998(12) 0.4925(15) 0.7424(9) 0.052(3) Uani 1 1 d . . .
O3 O 0.8504(11) 0.2715(13) 0.7409(8) 0.049(3) Uani 1 1 d . . .
O4 O 0.7281(11) 0.2288(15) 1.0263(9) 0.053(3) Uani 1 1 d . . .
O5 O 0.0641(9) 0.0850(9) 0.5087(9) 0.0373(19) Uani 1 1 d . . .
H5 H 0.0342 0.1815 0.5195 0.045 Uiso 1 1 d R . .
O6 O -0.0140(12) -0.1587(9) 0.4903(11) 0.048(2) Uani 1 1 d . . .
O7 O 0.2313(9) -0.2429(13) 0.6092(8) 0.043(2) Uani 1 1 d . . .
O8 O 0.3377(11) 0.2825(10) 0.5904(11) 0.054(3) Uani 1 1 d . . .
O9 O 0.5214(10) 0.1961(9) 0.7619(9) 0.045(2) Uani 1 1 d . . .
O10 O 0.9201(11) 0.6729(11) 1.0010(10) 0.050(2) Uani 1 1 d . . .
H10 H 0.9579 0.5843 0.9883 0.060 Uiso 1 1 d R . .
O11 O 1.0133(14) 0.9159(10) 1.0003(11) 0.057(3) Uani 1 1 d . . .
O12 O 0.7852(9) 1.0012(13) 0.8683(7) 0.042(2) Uani 1 1 d . . .
O13 O 0.5130(11) 0.5657(10) 0.6721(10) 0.053(2) Uani 1 1 d . . .
O14 O 0.6795(12) 0.4790(11) 0.8579(10) 0.057(3) Uani 1 1 d . . .
C1 C 0.1800(16) 0.004(2) 0.6057(14) 0.043(4) Uani 1 1 d . . .
C2 C 0.1302(15) -0.1433(12) 0.5633(13) 0.038(3) Uani 1 1 d . . .
C3 C 0.3628(14) 0.0372(12) 0.6046(13) 0.041(3) Uani 1 1 d . . .
H3A H 0.4389 -0.0289 0.6581 0.049 Uiso 1 1 calc R . .
H3B H 0.3720 0.0297 0.5166 0.049 Uiso 1 1 calc R . .
C4 C 0.4126(16) 0.1831(14) 0.6562(15) 0.046(3) Uani 1 1 d . . .
C5 C 0.1562(16) 0.0271(15) 0.7385(12) 0.043(3) Uani 1 1 d . . .
H5A H 0.1759 0.1221 0.7620 0.064 Uiso 1 1 calc R . .
H5B H 0.2339 -0.0290 0.8008 0.064 Uiso 1 1 calc R . .
H5C H 0.0437 0.0030 0.7372 0.064 Uiso 1 1 calc R . .
C6 C 0.7883(16) 0.753(2) 0.9223(10) 0.039(4) Uani 1 1 d . . .
C7 C 0.8660(16) 0.9027(14) 0.9288(12) 0.043(3) Uani 1 1 d . . .
C8 C 0.7383(18) 0.7077(13) 0.7830(12) 0.047(3) Uani 1 1 d . . .
H8A H 0.8374 0.6924 0.7539 0.056 Uiso 1 1 calc R . .
H8B H 0.6710 0.7782 0.7287 0.056 Uiso 1 1 calc R . .
C9 C 0.6371(16) 0.5744(15) 0.7716(17) 0.051(4) Uani 1 1 d . . .
C10 C 0.6457(17) 0.7698(16) 0.9820(14) 0.055(3) Uani 1 1 d . . .
H10A H 0.6096 0.6810 1.0023 0.083 Uiso 1 1 calc R . .
H10B H 0.5542 0.8158 0.9218 0.083 Uiso 1 1 calc R . .
H10C H 0.6823 0.8233 1.0600 0.083 Uiso 1 1 calc R . .

loop_
_atom_site_aniso_label
_atom_site_aniso_U_11
_atom_site_aniso_U_22
_atom_site_aniso_U_33
_atom_site_aniso_U_23
_atom_site_aniso_U_13
_atom_site_aniso_U_12
U1 0.0342(2) 0.0285(2) 0.0504(3) 0.0027(2) 0.0042(2) -0.0022(2)
U2 0.0394(3) 0.0353(3) 0.0411(2) -0.0047(3) 0.0062(2) -0.0022(2)
O1 0.040(4) 0.049(6) 0.053(5) 0.002(5) 0.019(4) -0.002(5)
O2 0.064(6) 0.045(7) 0.048(5) 0.000(5) 0.015(4) -0.007(6)
O3 0.055(5) 0.048(7) 0.044(5) 0.006(5) 0.013(4) -0.012(5)
O4 0.053(5) 0.065(9) 0.041(5) 0.005(5) 0.010(4) -0.001(5)
O5 0.028(4) 0.034(5) 0.047(5) 0.000(4) 0.004(4) -0.003(3)
O6 0.033(5) 0.022(5) 0.078(7) 0.007(4) -0.003(5) 0.005(4)
O7 0.041(5) 0.030(5) 0.057(5) -0.007(5) 0.012(4) 0.001(4)
O8 0.048(5) 0.035(6) 0.073(7) 0.013(5) 0.004(5) 0.011(4)
O9 0.034(5) 0.041(5) 0.051(5) -0.002(4) -0.002(4) 0.000(4)
O10 0.032(5) 0.054(6) 0.055(6) 0.013(5) -0.001(4) 0.007(4)
O11 0.051(6) 0.037(6) 0.068(7) 0.010(5) -0.009(5) 0.004(5)
O12 0.034(4) 0.045(5) 0.041(4) -0.003(5) 0.000(4) 0.000(5)
O13 0.042(5) 0.043(5) 0.066(6) -0.004(4) 0.003(5) -0.004(4)
O14 0.049(5) 0.047(7) 0.059(6) -0.017(5) -0.011(5) 0.005(5)
C1 0.027(5) 0.022(6) 0.077(10) -0.012(8) 0.007(5) 0.006(6)
C2 0.036(6) 0.020(6) 0.057(8) -0.013(5) 0.013(6) -0.007(5)
C3 0.031(6) 0.035(7) 0.055(7) -0.004(5) 0.009(5) -0.003(5)
C4 0.036(7) 0.029(6) 0.069(10) -0.004(6) 0.008(7) 0.000(5)
C5 0.048(7) 0.046(8) 0.037(6) -0.003(6) 0.014(5) 0.005(6)
C6 0.051(7) 0.043(9) 0.021(5) 0.011(7) 0.007(5) 0.000(8)
C7 0.040(7) 0.043(7) 0.035(6) 0.011(6) -0.007(5) 0.000(6)
C8 0.058(8) 0.042(7) 0.034(7) -0.011(5) 0.005(6) -0.003(6)
C9 0.035(7) 0.038(7) 0.082(11) -0.010(7) 0.020(7) 0.005(6)
C10 0.059(8) 0.047(8) 0.062(8) -0.017(7) 0.020(7) -0.014(7)

loop_
_atom_type_symbol
_atom_type_description
_atom_type_scat_dispersion_real
_atom_type_scat_dispersion_imag
_atom_type_scat_source
C C 0.0033 0.0016 'International Tables Vol C Tables 4.2.6.8 and 6.1.1.4'
H H 0.0000 0.0000 'International Tables Vol C Tables 4.2.6.8 and 6.1.1.4'
O O 0.0106 0.0060 'International Tables Vol C Tables 4.2.6.8 and 6.1.1.4'
U U -9.6767 9.6646 'International Tables Vol C Tables 4.2.6.8 and 6.1.1.4'

loop_
_geom_angle_atom_site_label_1
_geom_angle_atom_site_label_2
_geom_angle_atom_site_label_3
_geom_angle
_geom_angle_site_symmetry_1
_geom_angle_site_symmetry_3
_geom_angle_publ_flag
O2 U1 O1 178.6(8) . . ?
O2 U1 O13 93.2(4) . . ?
O1 U1 O13 86.6(4) . . ?
O2 U1 O8 93.4(5) . . ?
O1 U1 O8 85.2(5) . . ?
O13 U1 O8 83.5(3) . . ?
O2 U1 O6 88.4(5) . 2_556 ?
O1 U1 O6 91.1(5) . 2_556 ?
O13 U1 O6 150.8(3) . 2_556 ?
O8 U1 O6 67.3(3) . 2_556 ?
O2 U1 O7 89.8(5) . 1_565 ?
O1 U1 O7 91.4(5) . 1_565 ?
O13 U1 O7 75.8(3) . 1_565 ?
O8 U1 O7 159.1(3) . 1_565 ?
O6 U1 O7 133.4(3) 2_556 1_565 ?
O2 U1 O5 91.7(4) . 2_556 ?
O1 U1 O5 89.2(3) . 2_556 ?
O13 U1 O5 148.9(3) . 2_556 ?
O8 U1 O5 126.9(3) . 2_556 ?
O6 U1 O5 60.0(3) 2_556 2_556 ?
O7 U1 O5 73.6(3) 1_565 2_556 ?
O4 U2 O3 179.2(4) . . ?
O4 U2 O9 90.4(4) . . ?
O3 U2 O9 90.5(4) . . ?
O4 U2 O14 91.1(5) . . ?
O3 U2 O14 89.0(5) . . ?
O9 U2 O14 82.8(3) . . ?
O4 U2 O11 86.7(5) . 2_747 ?
O3 U2 O11 92.6(5) . 2_747 ?
O9 U2 O11 149.9(4) . 2_747 ?
O14 U2 O11 67.3(3) . 2_747 ?
O4 U2 O12 86.6(5) . 1_545 ?
O3 U2 O12 93.6(5) . 1_545 ?
O9 U2 O12 75.3(3) . 1_545 ?
O14 U2 O12 158.0(3) . 1_545 ?
O11 U2 O12 134.3(3) 2_747 1_545 ?
O4 U2 O10 90.0(4) . 2_747 ?
O3 U2 O10 89.3(4) . 2_747 ?
O9 U2 O10 149.2(3) . 2_747 ?
O14 U2 O10 127.9(3) . 2_747 ?
O11 U2 O10 60.8(3) 2_747 2_747 ?
O12 U2 O10 74.0(3) 1_545 2_747 ?
C1 O5 U1 121.3(8) . 2_546 ?
C1 O5 H5 125.2 . . ?
U1 O5 H5 94.6 2_546 . ?
C2 O6 U1 129.5(8) . 2_546 ?
C2 O7 U1 137.0(7) . 1_545 ?
C4 O8 U1 147.9(11) . . ?
C4 O9 U2 151.8(10) . . ?
C6 O10 U2 127.5(10) . 2_757 ?
C6 O10 H10 130.9 . . ?
U2 O10 H10 91.7 2_757 . ?
C7 O11 U2 131.4(9) . 2_757 ?
C7 O12 U2 137.8(8) . 1_565 ?
C9 O13 U1 147.0(10) . . ?
C9 O14 U2 140.5(9) . . ?
O5 C1 C5 111.3(11) . . ?
O5 C1 C2 103.2(11) . . ?
C5 C1 C2 109.0(14) . . ?
O5 C1 C3 109.8(13) . . ?
C5 C1 C3 111.2(12) . . ?
C2 C1 C3 112.1(11) . . ?
O6 C2 O7 124.2(11) . . ?
O6 C2 C1 115.7(11) . . ?
O7 C2 C1 120.0(11) . . ?
C4 C3 C1 110.7(11) . . ?
C4 C3 H3A 109.5 . . ?
C1 C3 H3A 109.5 . . ?
C4 C3 H3B 109.5 . . ?
C1 C3 H3B 109.5 . . ?
H3A C3 H3B 108.1 . . ?
O9 C4 O8 123.6(13) . . ?
O9 C4 C3 118.5(12) . . ?
O8 C4 C3 117.9(12) . . ?
C1 C5 H5A 109.5 . . ?
C1 C5 H5B 109.5 . . ?
H5A C5 H5B 109.5 . . ?
C1 C5 H5C 109.5 . . ?
H5A C5 H5C 109.5 . . ?
H5B C5 H5C 109.5 . . ?
O10 C6 C8 112.5(15) . . ?
O10 C6 C10 112.0(11) . . ?
C8 C6 C10 115.0(12) . . ?
O10 C6 C7 104.1(11) . . ?
C8 C6 C7 108.2(11) . . ?
C10 C6 C7 104.0(15) . . ?
O12 C7 O11 122.1(13) . . ?
O12 C7 C6 122.0(11) . . ?
O11 C7 C6 115.9(11) . . ?
C6 C8 C9 108.9(13) . . ?
C6 C8 H8A 109.9 . . ?
C9 C8 H8A 109.9 . . ?
C6 C8 H8B 109.9 . . ?
C9 C8 H8B 109.9 . . ?
H8A C8 H8B 108.3 . . ?
O13 C9 O14 123.7(14) . . ?
O13 C9 C8 115.1(14) . . ?
O14 C9 C8 121.3(13) . . ?
C6 C10 H10A 109.5 . . ?
C6 C10 H10B 109.5 . . ?
H10A C10 H10B 109.5 . . ?
C6 C10 H10C 109.5 . . ?
H10A C10 H10C 109.5 . . ?
H10B C10 H10C 109.5 . . ?

loop_
_geom_bond_atom_site_label_1
_geom_bond_atom_site_label_2
_geom_bond_distance
_geom_bond_site_symmetry_2
_geom_bond_publ_flag
U1 O2 1.755(10) . ?
U1 O1 1.760(9) . ?
U1 O13 2.326(9) . ?
U1 O8 2.370(9) . ?
U1 O6 2.405(9) 2_556 ?
U1 O7 2.427(13) 1_565 ?
U1 O5 2.498(7) 2_556 ?
U2 O4 1.754(10) . ?
U2 O3 1.755(9) . ?
U2 O9 2.292(8) . ?
U2 O14 2.392(10) . ?
U2 O11 2.400(10) 2_747 ?
U2 O12 2.424(12) 1_545 ?
U2 O10 2.513(9) 2_747 ?
O5 C1 1.439(18) . ?
O5 U1 2.498(7) 2_546 ?
O5 H5 0.9864 . ?
O6 C2 1.244(16) . ?
O6 U1 2.405(9) 2_546 ?
O7 C2 1.287(17) . ?
O7 U1 2.427(13) 1_545 ?
O8 C4 1.255(16) . ?
O9 C4 1.244(17) . ?
O10 C6 1.417(18) . ?
O10 U2 2.513(9) 2_757 ?
O10 H10 0.9401 . ?
O11 C7 1.256(17) . ?
O11 U2 2.400(10) 2_757 ?
O12 C7 1.244(17) . ?
O12 U2 2.424(12) 1_565 ?
O13 C9 1.264(17) . ?
O14 C9 1.288(19) . ?
C1 C5 1.508(18) . ?
C1 C2 1.53(2) . ?
C1 C3 1.556(16) . ?
C3 C4 1.538(17) . ?
C3 H3A 0.9700 . ?
C3 H3B 0.9700 . ?
C5 H5A 0.9600 . ?
C5 H5B 0.9600 . ?
C5 H5C 0.9600 . ?
C6 C8 1.502(17) . ?
C6 C10 1.504(17) . ?
C6 C7 1.58(3) . ?
C8 C9 1.532(19) . ?
C8 H8A 0.9700 . ?
C8 H8B 0.9700 . ?
C10 H10A 0.9600 . ?
C10 H10B 0.9600 . ?
C10 H10C 0.9600 . ?

loop_
_geom_hbond_atom_site_label_D
_geom_hbond_atom_site_label_H
_geom_hbond_atom_site_label_A
_geom_hbond_distance_DH
_geom_hbond_distance_HA
_geom_hbond_distance_DA
_geom_hbond_angle_DHA
_geom_hbond_site_symmetry_A
O5 H5 O6 0.99 1.56 2.529(12) 164.6 2_556
O10 H10 O11 0.94 1.66 2.562(14) 160.7 2_747
